data_4316415
loop_
_publ_author_name
'Alvaro S. de Sousa'
'Manuel A. Fernandes'
'Kamentheren Padayachy'
'Helder M. Marques'

_publ_section_title
;
 Amino-Alcohol Ligands: Synthesis and Structure of
 N,N'-bis(2-hydroxycyclopentyl)ethane-1,2-diamine and Its Salts, and an
 Assessment of Its Fitness and That of Related Ligands for Complexing
 Metal Ions
;
_journal_name_full 'Inorganic Chemistry'
_journal_page_first 8003
_journal_page_last 8011
_journal_paper_doi 10.1021/ic101018b
_journal_volume 49
_journal_year 2010
_chemical_formula_moiety 'C12 H26 N2 O2, 2(Br)'
_chemical_formula_sum 'C12 H26 Br2 N2 O2'
_chemical_formula_weight 390.17
_chemical_name_systematic
;
 ?
;
_space_group_IT_number 2
_symmetry_cell_setting triclinic
_symmetry_space_group_name_Hall '-P 1'
_symmetry_space_group_name_H-M 'P -1'
_atom_sites_solution_hydrogens geom
_atom_sites_solution_primary direct
_atom_sites_solution_secondary difmap
_audit_creation_method SHELXL-97
_cell_angle_alpha 103.4390(10)
_cell_angle_beta 95.0420(10)
_cell_angle_gamma 108.4490(10)
_cell_formula_units_Z 1
_cell_length_a 6.03780(10)
_cell_length_b 7.23360(10)
_cell_length_c 10.0217(2)
_cell_measurement_reflns_used 3655
_cell_measurement_temperature 173(2)
_cell_measurement_theta_max 28.23
_cell_measurement_theta_min 3.23
_cell_volume 397.604(12)
_computing_cell_refinement 'Bruker SMART'
_computing_data_collection 'Bruker SMART'
_computing_data_reduction 'Bruker SAINT'
_computing_molecular_graphics 'Bruker SHELXTL'
_computing_publication_material 'Bruker SHELXTL'
_computing_structure_refinement 'SHELXL-97 (Sheldrick, 1997)'
_computing_structure_solution 'Bruker SHELXTL'
_diffrn_ambient_temperature 173(2)
_diffrn_measured_fraction_theta_full 1.000
_diffrn_measured_fraction_theta_max 1.000
_diffrn_measurement_device_type 'CCD area detector'
_diffrn_measurement_method 'phi and omega scans'
_diffrn_radiation_monochromator graphite
_diffrn_radiation_source 'fine-focus sealed tube'
_diffrn_radiation_type MoK\a
_diffrn_radiation_wavelength 0.71073
_diffrn_reflns_av_R_equivalents 0.0374
_diffrn_reflns_av_sigmaI/netI 0.0321
_diffrn_reflns_limit_h_max 7
_diffrn_reflns_limit_h_min -7
_diffrn_reflns_limit_k_max 9
_diffrn_reflns_limit_k_min -9
_diffrn_reflns_limit_l_max 13
_diffrn_reflns_limit_l_min -13
_diffrn_reflns_number 6334
_diffrn_reflns_theta_full 28.00
_diffrn_reflns_theta_max 28.00
_diffrn_reflns_theta_min 2.12
_exptl_absorpt_coefficient_mu 5.095
_exptl_absorpt_correction_T_max 0.8222
_exptl_absorpt_correction_T_min 0.2613
_exptl_absorpt_correction_type integration
_exptl_absorpt_process_details
;
Face indexed absorption corrections carried out with XPREP
;
_exptl_crystal_colour colourless
_exptl_crystal_density_diffrn 1.629
_exptl_crystal_density_method 'not measured'
_exptl_crystal_description plate
_exptl_crystal_F_000 198
_exptl_crystal_size_max 0.36
_exptl_crystal_size_mid 0.17
_exptl_crystal_size_min 0.04
_refine_diff_density_max 0.623
_refine_diff_density_min -0.416
_refine_diff_density_rms 0.079
_refine_ls_extinction_method none
_refine_ls_goodness_of_fit_ref 1.050
_refine_ls_hydrogen_treatment constr
_refine_ls_matrix_type full
_refine_ls_number_parameters 83
_refine_ls_number_reflns 1918
_refine_ls_number_restraints 0
_refine_ls_restrained_S_all 1.050
_refine_ls_R_factor_all 0.0280
_refine_ls_R_factor_gt 0.0241
_refine_ls_shift/su_max 0.001
_refine_ls_shift/su_mean 0.000
_refine_ls_structure_factor_coef Fsqd
_refine_ls_weighting_details 'calc w=1/[\s^2^(Fo^2^)+(0.0355P)^2^+0.0000P] where P=(Fo^2^+2Fc^2^)/3'
_refine_ls_weighting_scheme calc
_refine_ls_wR_factor_gt 0.0601
_refine_ls_wR_factor_ref 0.0611
_reflns_number_gt 1727
_reflns_number_total 1918
_reflns_threshold_expression >2sigma(I)
_cod_data_source_file ic101018b_si_002_5.cif
_cod_data_source_block 766045
_cod_depositor_comments
;
The following automatic conversions were performed:

'_symmetry_cell_setting' value 'Triclinic' changed to 'triclinic'
according to the built-in table from CIF Core dictionary named
'cif_core.dic' version 2.4.1 from 2010-06-29.

Automatic conversion script
Id: cif_fix_values 1646 2011-03-28 12:23:43Z adriana 
;
_cod_database_code 4316415

loop_
_symmetry_equiv_pos_as_xyz
'x, y, z'
'-x, -y, -z'

loop_
_atom_site_label
_atom_site_type_symbol
_atom_site_fract_x
_atom_site_fract_y
_atom_site_fract_z
_atom_site_U_iso_or_equiv
_atom_site_adp_type
_atom_site_occupancy
_atom_site_symmetry_multiplicity
_atom_site_calc_flag
_atom_site_refinement_flags
_atom_site_disorder_assembly
_atom_site_disorder_group
C1 C 0.6043(4) 0.2502(3) 0.6984(2) 0.0262(4) Uani 1 1 d . . .
H1 H 0.4480 0.1369 0.6666 0.031 Uiso 1 1 calc R . .
C2 C 0.7947(4) 0.1614(3) 0.7252(2) 0.0286(5) Uani 1 1 d . . .
H2 H 0.9542 0.2651 0.7325 0.034 Uiso 1 1 calc R . .
C3 C 0.7671(5) 0.1215(4) 0.8673(3) 0.0419(6) Uani 1 1 d . . .
H3A H 0.6686 -0.0216 0.8557 0.050 Uiso 1 1 calc R . .
H3B H 0.9241 0.1498 0.9227 0.050 Uiso 1 1 calc R . .
C4 C 0.6473(7) 0.2629(5) 0.9396(3) 0.0609(9) Uani 1 1 d . . .
H4A H 0.7510 0.3567 1.0271 0.073 Uiso 1 1 calc R . .
H4B H 0.4959 0.1840 0.9623 0.073 Uiso 1 1 calc R . .
C5 C 0.6019(5) 0.3814(4) 0.8391(2) 0.0361(5) Uani 1 1 d . . .
H5A H 0.4466 0.3997 0.8426 0.043 Uiso 1 1 calc R . .
H5B H 0.7281 0.5162 0.8609 0.043 Uiso 1 1 calc R . .
C6 C 0.4790(4) 0.4610(3) 0.5636(2) 0.0226(4) Uani 1 1 d . . .
H6A H 0.5011 0.5755 0.6461 0.027 Uiso 1 1 calc R . .
H6B H 0.3144 0.3651 0.5483 0.027 Uiso 1 1 calc R . .
N1 N 0.6486(3) 0.3574(2) 0.58807(18) 0.0210(3) Uani 1 1 d . . .
H1B H 0.7995 0.4519 0.6123 0.025 Uiso 1 1 calc R . .
H1C H 0.6422 0.2650 0.5061 0.025 Uiso 1 1 calc R . .
O1 O 0.7615(4) -0.0096(3) 0.61399(19) 0.0455(5) Uani 1 1 d . . .
H1A H 0.8620 -0.0630 0.6307 0.068 Uiso 1 1 calc R . .
Br1 Br 0.87969(3) 0.23737(3) 0.30100(2) 0.02651(9) Uani 1 1 d . . .

loop_
_atom_site_aniso_label
_atom_site_aniso_U_11
_atom_site_aniso_U_22
_atom_site_aniso_U_33
_atom_site_aniso_U_23
_atom_site_aniso_U_13
_atom_site_aniso_U_12
C1 0.0325(11) 0.0262(10) 0.0263(11) 0.0139(9) 0.0059(9) 0.0137(9)
C2 0.0339(12) 0.0254(10) 0.0298(12) 0.0105(9) 0.0001(9) 0.0141(9)
C3 0.0623(17) 0.0397(13) 0.0317(14) 0.0149(11) 0.0017(12) 0.0266(13)
C4 0.102(3) 0.074(2) 0.0341(16) 0.0272(15) 0.0212(16) 0.057(2)
C5 0.0489(15) 0.0441(13) 0.0261(12) 0.0136(11) 0.0117(11) 0.0265(12)
C6 0.0255(10) 0.0244(9) 0.0254(11) 0.0124(8) 0.0055(8) 0.0147(8)
N1 0.0260(8) 0.0209(8) 0.0217(9) 0.0081(7) 0.0057(7) 0.0135(7)
O1 0.0643(13) 0.0427(10) 0.0386(10) 0.0077(8) -0.0004(9) 0.0360(10)
Br1 0.02459(12) 0.02684(12) 0.03014(14) 0.00895(9) 0.00559(8) 0.01068(8)

loop_
_atom_type_symbol
_atom_type_description
_atom_type_scat_dispersion_real
_atom_type_scat_dispersion_imag
_atom_type_scat_source
C C 0.0033 0.0016 'International Tables Vol C Tables 4.2.6.8 and 6.1.1.4'
H H 0.0000 0.0000 'International Tables Vol C Tables 4.2.6.8 and 6.1.1.4'
N N 0.0061 0.0033 'International Tables Vol C Tables 4.2.6.8 and 6.1.1.4'
O O 0.0106 0.0060 'International Tables Vol C Tables 4.2.6.8 and 6.1.1.4'
Br Br -0.2901 2.4595 'International Tables Vol C Tables 4.2.6.8 and 6.1.1.4'

loop_
_geom_angle_atom_site_label_1
_geom_angle_atom_site_label_2
_geom_angle_atom_site_label_3
_geom_angle
_geom_angle_site_symmetry_1
_geom_angle_site_symmetry_3
_geom_angle_publ_flag
N1 C1 C5 114.95(17) . . ?
N1 C1 C2 111.39(18) . . ?
C5 C1 C2 104.85(18) . . ?
N1 C1 H1 108.5 . . ?
C5 C1 H1 108.5 . . ?
C2 C1 H1 108.5 . . ?
O1 C2 C1 109.25(18) . . ?
O1 C2 C3 115.81(19) . . ?
C1 C2 C3 103.4(2) . . ?
O1 C2 H2 109.4 . . ?
C1 C2 H2 109.4 . . ?
C3 C2 H2 109.4 . . ?
C4 C3 C2 106.4(2) . . ?
C4 C3 H3A 110.5 . . ?
C2 C3 H3A 110.5 . . ?
C4 C3 H3B 110.5 . . ?
C2 C3 H3B 110.5 . . ?
H3A C3 H3B 108.6 . . ?
C3 C4 C5 107.0(2) . . ?
C3 C4 H4A 110.3 . . ?
C5 C4 H4A 110.3 . . ?
C3 C4 H4B 110.3 . . ?
C5 C4 H4B 110.3 . . ?
H4A C4 H4B 108.6 . . ?
C1 C5 C4 103.6(2) . . ?
C1 C5 H5A 111.0 . . ?
C4 C5 H5A 111.0 . . ?
C1 C5 H5B 111.0 . . ?
C4 C5 H5B 111.0 . . ?
H5A C5 H5B 109.0 . . ?
N1 C6 C6 109.3(2) . 2_666 ?
N1 C6 H6A 109.8 . . ?
C6 C6 H6A 109.8 2_666 . ?
N1 C6 H6B 109.8 . . ?
C6 C6 H6B 109.8 2_666 . ?
H6A C6 H6B 108.3 . . ?
C6 N1 C1 114.35(16) . . ?
C6 N1 H1B 108.7 . . ?
C1 N1 H1B 108.7 . . ?
C6 N1 H1C 108.7 . . ?
C1 N1 H1C 108.7 . . ?
H1B N1 H1C 107.6 . . ?
C2 O1 H1A 109.5 . . ?

loop_
_geom_bond_atom_site_label_1
_geom_bond_atom_site_label_2
_geom_bond_distance
_geom_bond_site_symmetry_2
_geom_bond_publ_flag
C1 N1 1.488(2) . ?
C1 C5 1.510(3) . ?
C1 C2 1.516(3) . ?
C1 H1 1.0000 . ?
C2 O1 1.406(3) . ?
C2 C3 1.531(3) . ?
C2 H2 1.0000 . ?
C3 C4 1.520(4) . ?
C3 H3A 0.9900 . ?
C3 H3B 0.9900 . ?
C4 C5 1.525(4) . ?
C4 H4A 0.9900 . ?
C4 H4B 0.9900 . ?
C5 H5A 0.9900 . ?
C5 H5B 0.9900 . ?
C6 N1 1.483(2) . ?
C6 C6 1.519(4) 2_666 ?
C6 H6A 0.9900 . ?
C6 H6B 0.9900 . ?
N1 H1B 0.9200 . ?
N1 H1C 0.9200 . ?
O1 H1A 0.8400 . ?

loop_
_geom_hbond_atom_site_label_D
_geom_hbond_atom_site_label_H
_geom_hbond_atom_site_label_A
_geom_hbond_distance_DH
_geom_hbond_distance_HA
_geom_hbond_distance_DA
_geom_hbond_angle_DHA
_geom_hbond_site_symmetry_A
N1 H1B Br1 0.92 2.37 3.2535(17) 162 2_766
N1 H1C O1 0.92 2.53 3.061(3) 117 2_656
N1 H1C Br1 0.92 2.61 3.3598(18) 139 .
O1 H1A Br1 0.84 2.44 3.2741(17) 173 2_756

loop_
_geom_torsion_atom_site_label_1
_geom_torsion_atom_site_label_2
_geom_torsion_atom_site_label_3
_geom_torsion_atom_site_label_4
_geom_torsion
_geom_torsion_site_symmetry_1
_geom_torsion_site_symmetry_2
_geom_torsion_site_symmetry_3
_geom_torsion_site_symmetry_4
_geom_torsion_publ_flag
N1 C1 C2 O1 -73.8(2) . . . . ?
C5 C1 C2 O1 161.3(2) . . . . ?
N1 C1 C2 C3 162.37(18) . . . . ?
C5 C1 C2 C3 37.4(2) . . . . ?
O1 C2 C3 C4 -142.8(2) . . . . ?
C1 C2 C3 C4 -23.3(3) . . . . ?
C2 C3 C4 C5 0.9(4) . . . . ?
N1 C1 C5 C4 -159.5(2) . . . . ?
C2 C1 C5 C4 -36.9(3) . . . . ?
C3 C4 C5 C1 21.9(3) . . . . ?
C6 C6 N1 C1 -172.2(2) 2_666 . . . ?
C5 C1 N1 C6 -56.7(2) . . . . ?
C2 C1 N1 C6 -175.74(17) . . . . ?
